data_7023886
loop_
_publ_author_name
'Kumar, Satyendra'
'Rao, Gyandshwar K.'
'Kumar, Arun'
'Singh, Mahabir P.'
'Singh, Ajai Kumar'

_publ_section_title
;
 Palladium(ii)-(E,N,E) pincer ligand (E = S/Se/Te) complex catalyzed
 Suzuki coupling reactions in water via in situ generated palladium
 quantum dots.
;
_journal_issue 48
_journal_name_full 'Dalton transactions (Cambridge, England : 2003)'
_journal_page_first 16939
_journal_page_last 16948
_journal_paper_doi 10.1039/c3dt51658j
_journal_volume 42
_journal_year 2013
_chemical_formula_moiety 'C16 H19 Cl N Pd Se2, Cl, H2 O'
_chemical_formula_sum 'C16 H21 Cl2 N O Pd Se2'
_chemical_formula_weight 578.56
_chemical_name_systematic
; 
 ?
;
_space_group_IT_number 4
_symmetry_cell_setting monoclinic
_symmetry_space_group_name_Hall 'P 2yb'
_symmetry_space_group_name_H-M 'P 1 21 1'
_atom_sites_solution_hydrogens geom
_atom_sites_solution_primary direct
_atom_sites_solution_secondary difmap
_audit_creation_method SHELXL-97
_cell_angle_alpha 90.00
_cell_angle_beta 96.071(2)
_cell_angle_gamma 90.00
_cell_formula_units_Z 2
_cell_length_a 5.7585(9)
_cell_length_b 10.0664(16)
_cell_length_c 16.847(3)
_cell_measurement_reflns_used 6821
_cell_measurement_temperature 195(2)
_cell_measurement_theta_max 28.28
_cell_measurement_theta_min 2.36
_cell_volume 971.1(3)
_computing_structure_refinement 'SHELXL-97 (Sheldrick, 2008)'
_diffrn_ambient_temperature 195(2)
_diffrn_measured_fraction_theta_full 0.998
_diffrn_measured_fraction_theta_max 0.998
_diffrn_measurement_device_type 'CCD area detector'
_diffrn_measurement_method 'phi and omega scans'
_diffrn_radiation_monochromator graphite
_diffrn_radiation_source 'fine-focus sealed tube'
_diffrn_radiation_type MoK\a
_diffrn_radiation_wavelength 0.71073
_diffrn_reflns_av_R_equivalents 0.0370
_diffrn_reflns_av_sigmaI/netI 0.0511
_diffrn_reflns_limit_h_max 6
_diffrn_reflns_limit_h_min -6
_diffrn_reflns_limit_k_max 11
_diffrn_reflns_limit_k_min -11
_diffrn_reflns_limit_l_max 20
_diffrn_reflns_limit_l_min -20
_diffrn_reflns_number 8789
_diffrn_reflns_theta_full 24.99
_diffrn_reflns_theta_max 24.99
_diffrn_reflns_theta_min 1.22
_exptl_absorpt_coefficient_mu 4.981
_exptl_absorpt_correction_T_max 0.321
_exptl_absorpt_correction_T_min 0.230
_exptl_absorpt_correction_type multi-scan
_exptl_absorpt_process_details '(SADABS; Sheldrick, 1996)'
_exptl_crystal_colour orange
_exptl_crystal_density_diffrn 1.979
_exptl_crystal_density_meas 1.979
_exptl_crystal_density_method 'not measured'
_exptl_crystal_description cubic
_exptl_crystal_F_000 560
_exptl_crystal_size_max 0.34
_exptl_crystal_size_mid 0.25
_exptl_crystal_size_min 0.23
_refine_diff_density_max 0.561
_refine_diff_density_min -0.383
_refine_diff_density_rms 0.080
_refine_ls_abs_structure_details 'Flack H D (1983), Acta Cryst. A39, 876-881'
_refine_ls_abs_structure_Flack 0.010(7)
_refine_ls_extinction_method none
_refine_ls_goodness_of_fit_ref 0.871
_refine_ls_hydrogen_treatment mixed
_refine_ls_matrix_type full
_refine_ls_number_parameters 220
_refine_ls_number_reflns 3374
_refine_ls_number_restraints 4
_refine_ls_restrained_S_all 0.871
_refine_ls_R_factor_all 0.0216
_refine_ls_R_factor_gt 0.0206
_refine_ls_shift/su_max 0.000
_refine_ls_shift/su_mean 0.000
_refine_ls_structure_factor_coef Fsqd
_refine_ls_weighting_details 'calc w=1/[\s^2^(Fo^2^)+(0.0000P)^2^+0.0000P] where P=(Fo^2^+2Fc^2^)/3'
_refine_ls_weighting_scheme calc
_refine_ls_wR_factor_gt 0.0465
_refine_ls_wR_factor_ref 0.0468
_reflns_number_gt 3243
_reflns_number_total 3399
_reflns_threshold_expression >2\s(I)
_cod_data_source_file c3dt51658j.txt
_cod_data_source_block sk3m
_cod_depositor_comments
;
The following automatic conversions were performed:

'_symmetry_cell_setting' value 'Monoclinic' changed to 'monoclinic'
according to /home/saulius/struct/CIF-dictionaries/cif_core.dic
dictionary named 'cif_core.dic' version 2.4.2 from 2011-04-26.

Automatic conversion script
Id: cif_fix_values 1891 2012-01-12 08:04:46Z andrius 
;
_cod_original_sg_symbol_H-M P21
_cod_database_code 7023886

loop_
_symmetry_equiv_pos_as_xyz
'x, y, z'
'-x, y+1/2, -z'

loop_
_atom_site_label
_atom_site_type_symbol
_atom_site_fract_x
_atom_site_fract_y
_atom_site_fract_z
_atom_site_U_iso_or_equiv
_atom_site_adp_type
_atom_site_occupancy
_atom_site_symmetry_multiplicity
_atom_site_calc_flag
_atom_site_refinement_flags
Se1 Se 0.21076(6) 0.39440(4) 0.84417(2) 0.01609(9) Uani 1 1 d .
Pd1 Pd 0.22372(5) 0.60347(3) 0.775024(16) 0.01455(7) Uani 1 1 d .
Se2 Se 0.23540(6) 0.82460(4) 0.71890(2) 0.02288(10) Uani 1 1 d .
Cl1 Cl 0.47257(15) 0.52081(10) 0.68919(5) 0.0207(2) Uani 1 1 d .
C6 C -0.0345(6) 0.3019(4) 0.7775(2) 0.0168(8) Uani 1 1 d .
C11 C 0.0272(6) 0.8190(4) 0.6211(2) 0.0200(8) Uani 1 1 d .
N1 N 0.0079(5) 0.6788(3) 0.85287(19) 0.0192(7) Uani 1 1 d .
H1 H 0.104(7) 0.715(4) 0.894(2) 0.023 Uiso 1 1 calc .
C1 C -0.0088(7) 0.2916(4) 0.6968(2) 0.0215(9) Uani 1 1 d .
H1A H 0.1155 0.3328 0.6756 0.026 Uiso 1 1 calc R
C16 C 0.0371(7) 0.9235(4) 0.5686(2) 0.0241(9) Uani 1 1 d .
H16 H 0.1502 0.9892 0.5782 0.029 Uiso 1 1 calc R
C8 C -0.1301(6) 0.5770(4) 0.8901(2) 0.0254(10) Uani 1 1 d .
H8A H -0.2455 0.5394 0.8502 0.030 Uiso 1 1 calc R
H8B H -0.2118 0.6175 0.9314 0.030 Uiso 1 1 calc R
C5 C -0.2176(7) 0.2422(4) 0.8098(3) 0.0216(9) Uani 1 1 d .
H5 H -0.2317 0.2489 0.8641 0.026 Uiso 1 1 calc R
C10 C 0.0125(7) 0.8981(5) 0.7884(2) 0.0284(10) Uani 1 1 d .
H10A H 0.0976 0.9420 0.8338 0.034 Uiso 1 1 calc R
H10B H -0.0853 0.9638 0.7590 0.034 Uiso 1 1 calc R
C4 C -0.3821(6) 0.1714(4) 0.7596(2) 0.0219(9) Uani 1 1 d .
H4 H -0.5085 0.1319 0.7804 0.026 Uiso 1 1 calc R
C12 C -0.1381(7) 0.7195(4) 0.6068(2) 0.0224(9) Uani 1 1 d .
H12 H -0.1405 0.6481 0.6417 0.027 Uiso 1 1 calc R
C2 C -0.1722(7) 0.2188(4) 0.6481(2) 0.0246(9) Uani 1 1 d .
H2 H -0.1561 0.2098 0.5940 0.030 Uiso 1 1 calc R
C14 C -0.2925(7) 0.8330(4) 0.4876(2) 0.0263(9) Uani 1 1 d .
H14 H -0.4020 0.8385 0.4430 0.032 Uiso 1 1 calc R
C7 C 0.0292(7) 0.4678(4) 0.9261(2) 0.0248(9) Uani 1 1 d .
H7A H -0.0633 0.3981 0.9471 0.030 Uiso 1 1 calc R
H7B H 0.1341 0.5035 0.9698 0.030 Uiso 1 1 calc R
C13 C -0.2994(7) 0.7275(4) 0.5402(2) 0.0270(10) Uani 1 1 d .
H13 H -0.4128 0.6620 0.5306 0.032 Uiso 1 1 calc R
C15 C -0.1244(7) 0.9295(4) 0.5012(2) 0.0263(10) Uani 1 1 d .
H15 H -0.1185 0.9991 0.4652 0.032 Uiso 1 1 calc R
C3 C -0.3579(7) 0.1599(4) 0.6796(3) 0.0265(10) Uani 1 1 d .
H3 H -0.4674 0.1121 0.6466 0.032 Uiso 1 1 calc R
C9 C -0.1387(7) 0.7902(4) 0.8175(3) 0.0292(10) Uani 1 1 d .
H9A H -0.2313 0.8262 0.8573 0.035 Uiso 1 1 calc R
H9B H -0.2448 0.7573 0.7733 0.035 Uiso 1 1 calc R
Cl2 Cl 0.58493(17) 0.29702(11) 1.02670(6) 0.0268(2) Uani 1 1 d .
O1 O 0.3152(9) 0.0896(5) 0.9146(2) 0.0605(11) Uani 1 1 d D
H1B H 0.340(12) 0.137(7) 0.958(3) 0.17(4) Uiso 1 1 d D
H1C H 0.416(11) 0.025(5) 0.920(4) 0.13(4) Uiso 1 1 d D

loop_
_atom_site_aniso_label
_atom_site_aniso_U_11
_atom_site_aniso_U_22
_atom_site_aniso_U_33
_atom_site_aniso_U_23
_atom_site_aniso_U_13
_atom_site_aniso_U_12
Se1 0.0162(2) 0.0163(2) 0.0156(2) 0.00103(16) 0.00098(15) -0.00018(16)
Pd1 0.01456(13) 0.01256(15) 0.01626(14) -0.00072(11) 0.00033(10) 0.00076(11)
Se2 0.0227(2) 0.0138(2) 0.0300(2) 0.00279(17) -0.00734(17) -0.00234(17)
Cl1 0.0209(5) 0.0219(5) 0.0202(5) -0.0010(4) 0.0063(4) -0.0012(4)
C6 0.0171(19) 0.011(2) 0.022(2) -0.0029(16) -0.0019(15) 0.0035(16)
C11 0.0173(18) 0.020(2) 0.023(2) 0.0002(18) 0.0019(15) 0.0036(17)
N1 0.0139(16) 0.0236(19) 0.0189(18) -0.0071(16) -0.0035(13) 0.0054(14)
C1 0.023(2) 0.015(2) 0.027(2) -0.0031(17) 0.0030(16) 0.0020(17)
C16 0.029(2) 0.016(2) 0.028(2) 0.0001(18) 0.0020(18) -0.0051(17)
C8 0.0194(19) 0.031(3) 0.026(2) -0.0125(19) 0.0062(16) 0.0003(18)
C5 0.024(2) 0.015(2) 0.025(2) 0.0041(18) 0.0025(17) 0.0034(17)
C10 0.039(3) 0.025(2) 0.018(2) -0.0079(19) -0.0095(18) 0.018(2)
C4 0.0152(19) 0.015(2) 0.036(2) 0.0004(18) 0.0028(17) 0.0018(16)
C12 0.029(2) 0.017(2) 0.021(2) 0.0044(17) 0.0024(18) -0.0035(17)
C2 0.033(2) 0.016(2) 0.023(2) -0.0036(16) -0.0018(19) 0.0041(18)
C14 0.030(2) 0.031(2) 0.017(2) -0.0006(19) -0.0018(17) -0.001(2)
C7 0.028(2) 0.030(2) 0.017(2) -0.0059(17) 0.0083(17) -0.0062(19)
C13 0.027(2) 0.028(2) 0.026(2) -0.0009(18) 0.0024(18) -0.0080(19)
C15 0.040(2) 0.014(2) 0.025(2) 0.0057(17) 0.0022(19) -0.0007(19)
C3 0.024(2) 0.014(2) 0.039(3) -0.0060(18) -0.0098(18) -0.0005(17)
C9 0.027(2) 0.033(3) 0.026(2) -0.0060(19) -0.0030(18) 0.0149(19)
Cl2 0.0234(5) 0.0296(6) 0.0264(6) 0.0075(4) -0.0020(4) -0.0036(4)
O1 0.095(3) 0.040(2) 0.042(2) 0.0083(19) -0.0159(19) -0.028(3)

loop_
_atom_type_symbol
_atom_type_description
_atom_type_scat_dispersion_real
_atom_type_scat_dispersion_imag
_atom_type_scat_source
C C 0.0033 0.0016 'International Tables Vol C Tables 4.2.6.8 and 6.1.1.4'
H H 0.0000 0.0000 'International Tables Vol C Tables 4.2.6.8 and 6.1.1.4'
N N 0.0061 0.0033 'International Tables Vol C Tables 4.2.6.8 and 6.1.1.4'
O O 0.0106 0.0060 'International Tables Vol C Tables 4.2.6.8 and 6.1.1.4'
Cl Cl 0.1484 0.1585 'International Tables Vol C Tables 4.2.6.8 and 6.1.1.4'
Se Se -0.0929 2.2259 'International Tables Vol C Tables 4.2.6.8 and 6.1.1.4'
Pd Pd -0.9988 1.0072 'International Tables Vol C Tables 4.2.6.8 and 6.1.1.4'

loop_
_geom_angle_atom_site_label_1
_geom_angle_atom_site_label_2
_geom_angle_atom_site_label_3
_geom_angle
C6 Se1 C7 100.25(16)
C6 Se1 Pd1 101.33(11)
C7 Se1 Pd1 93.27(13)
N1 Pd1 Cl1 178.81(10)
N1 Pd1 Se1 87.82(10)
Cl1 Pd1 Se1 92.36(3)
N1 Pd1 Se2 87.32(10)
Cl1 Pd1 Se2 92.42(3)
Se1 Pd1 Se2 174.039(17)
C11 Se2 C10 97.66(16)
C11 Se2 Pd1 105.40(13)
C10 Se2 Pd1 93.81(14)
C5 C6 C1 121.4(4)
C5 C6 Se1 121.4(3)
C1 C6 Se1 117.1(3)
C16 C11 C12 120.9(3)
C16 C11 Se2 117.4(3)
C12 C11 Se2 121.5(3)
C8 N1 C9 112.6(3)
C8 N1 Pd1 113.9(2)
C9 N1 Pd1 112.3(3)
C8 N1 H1 104(3)
C9 N1 H1 109(3)
Pd1 N1 H1 104(3)
C6 C1 C2 118.8(4)
C6 C1 H1A 120.6
C2 C1 H1A 120.6
C11 C16 C15 119.1(4)
C11 C16 H16 120.4
C15 C16 H16 120.4
N1 C8 C7 110.1(3)
N1 C8 H8A 109.6
C7 C8 H8A 109.6
N1 C8 H8B 109.6
C7 C8 H8B 109.6
H8A C8 H8B 108.2
C6 C5 C4 118.9(4)
C6 C5 H5 120.6
C4 C5 H5 120.6
C9 C10 Se2 111.0(3)
C9 C10 H10A 109.4
Se2 C10 H10A 109.4
C9 C10 H10B 109.4
Se2 C10 H10B 109.4
H10A C10 H10B 108.0
C3 C4 C5 120.3(4)
C3 C4 H4 119.9
C5 C4 H4 119.9
C13 C12 C11 119.3(4)
C13 C12 H12 120.3
C11 C12 H12 120.3
C3 C2 C1 120.3(4)
C3 C2 H2 119.8
C1 C2 H2 119.8
C15 C14 C13 120.2(4)
C15 C14 H14 119.9
C13 C14 H14 119.9
C8 C7 Se1 109.6(3)
C8 C7 H7A 109.7
Se1 C7 H7A 109.7
C8 C7 H7B 109.7
Se1 C7 H7B 109.7
H7A C7 H7B 108.2
C12 C13 C14 120.1(4)
C12 C13 H13 119.9
C14 C13 H13 119.9
C14 C15 C16 120.3(4)
C14 C15 H15 119.9
C16 C15 H15 119.9
C4 C3 C2 120.3(4)
C4 C3 H3 119.8
C2 C3 H3 119.8
N1 C9 C10 110.5(3)
N1 C9 H9A 109.6
C10 C9 H9A 109.5
N1 C9 H9B 109.6
C10 C9 H9B 109.6
H9A C9 H9B 108.1
H1B O1 H1C 106(2)

loop_
_geom_bond_atom_site_label_1
_geom_bond_atom_site_label_2
_geom_bond_distance
Se1 C6 1.946(4)
Se1 C7 1.962(4)
Se1 Pd1 2.4104(5)
Pd1 N1 2.046(3)
Pd1 Cl1 2.2968(10)
Pd1 Se2 2.4222(6)
Se2 C11 1.934(4)
Se2 C10 1.970(4)
C6 C5 1.374(5)
C6 C1 1.388(5)
C11 C16 1.379(5)
C11 C12 1.385(5)
N1 C8 1.477(5)
N1 C9 1.489(5)
N1 H1 0.85(4)
C1 C2 1.389(5)
C1 H1A 0.9300
C16 C15 1.391(6)
C16 H16 0.9300
C8 C7 1.516(6)
C8 H8A 0.9700
C8 H8B 0.9700
C5 C4 1.397(6)
C5 H5 0.9300
C10 C9 1.506(7)
C10 H10A 0.9700
C10 H10B 0.9700
C4 C3 1.374(5)
C4 H4 0.9300
C12 C13 1.381(6)
C12 H12 0.9300
C2 C3 1.377(6)
C2 H2 0.9300
C14 C15 1.373(6)
C14 C13 1.386(6)
C14 H14 0.9300
C7 H7A 0.9700
C7 H7B 0.9700
C13 H13 0.9300
C15 H15 0.9300
C3 H3 0.9300
C9 H9A 0.9700
C9 H9B 0.9700
O1 H1B 0.87(2)
O1 H1C 0.87(2)

loop_
_geom_torsion_atom_site_label_1
_geom_torsion_atom_site_label_2
_geom_torsion_atom_site_label_3
_geom_torsion_atom_site_label_4
_geom_torsion
C6 Se1 Pd1 N1 95.95(14)
C7 Se1 Pd1 N1 -5.19(15)
C6 Se1 Pd1 Cl1 -85.22(11)
C7 Se1 Pd1 Cl1 173.63(12)
N1 Pd1 Se2 C11 -102.33(14)
Cl1 Pd1 Se2 C11 78.83(12)
N1 Pd1 Se2 C10 -3.31(14)
Cl1 Pd1 Se2 C10 177.85(12)
C7 Se1 C6 C5 -34.3(3)
Pd1 Se1 C6 C5 -129.7(3)
C7 Se1 C6 C1 149.7(3)
Pd1 Se1 C6 C1 54.3(3)
C10 Se2 C11 C16 96.9(3)
Pd1 Se2 C11 C16 -166.9(3)
C10 Se2 C11 C12 -78.1(4)
Pd1 Se2 C11 C12 18.0(3)
Se1 Pd1 N1 C8 -22.9(2)
Se2 Pd1 N1 C8 160.6(3)
Se1 Pd1 N1 C9 -152.5(3)
Se2 Pd1 N1 C9 31.0(3)
C5 C6 C1 C2 -0.2(6)
Se1 C6 C1 C2 175.8(3)
C12 C11 C16 C15 1.0(6)
Se2 C11 C16 C15 -174.1(3)
C9 N1 C8 C7 -179.1(3)
Pd1 N1 C8 C7 51.5(4)
C1 C6 C5 C4 -0.9(6)
Se1 C6 C5 C4 -176.7(3)
C11 Se2 C10 C9 82.6(3)
Pd1 Se2 C10 C9 -23.5(3)
C6 C5 C4 C3 1.2(6)
C16 C11 C12 C13 -1.9(6)
Se2 C11 C12 C13 173.0(3)
C6 C1 C2 C3 1.0(6)
N1 C8 C7 Se1 -55.3(4)
C6 Se1 C7 C8 -70.1(3)
Pd1 Se1 C7 C8 32.1(3)
C11 C12 C13 C14 1.1(6)
C15 C14 C13 C12 0.5(6)
C13 C14 C15 C16 -1.3(6)
C11 C16 C15 C14 0.6(6)
C5 C4 C3 C2 -0.5(6)
C1 C2 C3 C4 -0.7(6)
C8 N1 C9 C10 173.9(3)
Pd1 N1 C9 C10 -55.9(4)
Se2 C10 C9 N1 51.2(4)
